data_4514356
loop_
_publ_author_name
'Kwon, Doo-Hyun'
'Fuller, Jack T.'
'Kilgore, Uriah J.'
'Sydora, Orson L.'
'Bischof, Steven M.'
'Ess, Daniel H.'

_publ_section_title
;
 Computational Transition-State Design Provides Experimentally Verified
 Cr(P,N) Catalysts for Control of Ethylene Trimerization and
 Tetramerization
;
_journal_issue 2
_journal_name_full 'ACS Catalysis'
_journal_page_first 1138
_journal_paper_doi 10.1021/acscatal.7b04026
_journal_volume 8
_journal_year 2018
_chemical_formula_moiety 'C18 H37 Cl4 Cr Li N2 O2 P'
_chemical_formula_sum 'C18 H37 Cl4 Cr Li N2 O2 P'
_chemical_formula_weight 545.20
_space_group_crystal_system monoclinic
_space_group_IT_number 14
_space_group_name_Hall '-P 2ybc'
_space_group_name_H-M_alt 'P 1 21/c 1'
_symmetry_space_group_name_Hall '-P 2ybc'
_symmetry_space_group_name_H-M 'P 1 21/c 1'
_atom_sites_solution_hydrogens geom
_atom_sites_solution_primary dual
_atom_sites_solution_secondary difmap
_audit_creation_date 2017-06-14
_audit_creation_method
;
Olex2 1.2-beta
(compiled 2017.03.28 svn.r3405 for OlexSys, GUI svn.r5337)
;
_cell_angle_alpha 90
_cell_angle_beta 110.537(3)
_cell_angle_gamma 90
_cell_formula_units_Z 4
_cell_length_a 10.0101(4)
_cell_length_b 19.2905(10)
_cell_length_c 14.2617(7)
_cell_measurement_reflns_used 3178
_cell_measurement_temperature 100.0
_cell_measurement_theta_max 68.340
_cell_measurement_theta_min 4.585
_cell_volume 2578.9(2)
_computing_cell_refinement 'SAINT v8.38A (Bruker, 2017)'
_computing_data_collection 'APEX3 v2017.3-0 (Bruker, 2017)'
_computing_data_reduction 'SAINT v8.38A (Bruker, 2017)'
_computing_molecular_graphics 'Olex2 (Dolomanov et al., 2009)'
_computing_publication_material 'Olex2 (Dolomanov et al., 2009)'
_computing_structure_refinement 'ShelXL (Sheldrick, 2015)'
_computing_structure_solution 'ShelXT (Sheldrick, 2015)'
_diffrn_ambient_temperature 100.0
_diffrn_detector 'Bruker Platinum135 CCD'
_diffrn_detector_area_resol_mean 7.9
_diffrn_detector_type 'CCD Area Detector'
_diffrn_measured_fraction_theta_full 0.999
_diffrn_measured_fraction_theta_max 0.998
_diffrn_measurement_device 'Fixed Chi Three-Circle Diffractometer'
_diffrn_measurement_device_type 'Bruker D8 Platinum135'
_diffrn_measurement_method '\w and \f scans'
_diffrn_radiation_monochromator 'Double Bounce Multilayer Mirrors'
_diffrn_radiation_probe x-ray
_diffrn_radiation_type CuK\a
_diffrn_radiation_wavelength 1.54178
_diffrn_radiation_xray_symbol K-L~3~
_diffrn_reflns_av_R_equivalents 0.0919
_diffrn_reflns_av_unetI/netI 0.0779
_diffrn_reflns_Laue_measured_fraction_full 0.999
_diffrn_reflns_Laue_measured_fraction_max 0.998
_diffrn_reflns_limit_h_max 11
_diffrn_reflns_limit_h_min -12
_diffrn_reflns_limit_k_max 20
_diffrn_reflns_limit_k_min -23
_diffrn_reflns_limit_l_max 17
_diffrn_reflns_limit_l_min -17
_diffrn_reflns_number 17679
_diffrn_reflns_point_group_measured_fraction_full 0.999
_diffrn_reflns_point_group_measured_fraction_max 0.998
_diffrn_reflns_theta_full 68.000
_diffrn_reflns_theta_max 68.334
_diffrn_reflns_theta_min 4.026
_diffrn_source 'Micro Focus Rotating Anode'
_diffrn_source_type 'Rigaku MicroMax-007HF'
_diffrn_standards_number 0
_exptl_absorpt_coefficient_mu 8.181
_exptl_absorpt_correction_T_max 0.3201
_exptl_absorpt_correction_T_min 0.1886
_exptl_absorpt_correction_type multi-scan
_exptl_absorpt_process_details
'SADABS-2016/2 (Bruker,2016/2) was used for absorption correction. wR2(int) was 0.1018 before and 0.0711 after correction. The Ratio of minimum to maximum transmission is 0.5892. The \l/2 correction factor is Not present.'
_exptl_crystal_colour Blue
_exptl_crystal_colour_primary blue
_exptl_crystal_density_diffrn 1.404
_exptl_crystal_description Plate
_exptl_crystal_F_000 1140
_exptl_crystal_size_max 0.221
_exptl_crystal_size_mid 0.103
_exptl_crystal_size_min 0.042
_refine_diff_density_max 0.647
_refine_diff_density_min -0.395
_refine_diff_density_rms 0.091
_refine_ls_extinction_method none
_refine_ls_goodness_of_fit_ref 1.024
_refine_ls_hydrogen_treatment constr
_refine_ls_matrix_type full
_refine_ls_number_parameters 266
_refine_ls_number_reflns 4727
_refine_ls_number_restraints 0
_refine_ls_restrained_S_all 1.024
_refine_ls_R_factor_all 0.0941
_refine_ls_R_factor_gt 0.0590
_refine_ls_shift/su_max 0.000
_refine_ls_shift/su_mean 0.000
_refine_ls_structure_factor_coef Fsqd
_refine_ls_weighting_details 'w=1/[\s^2^(Fo^2^)+(0.0864P)^2^] where P=(Fo^2^+2Fc^2^)/3'
_refine_ls_weighting_scheme calc
_refine_ls_wR_factor_gt 0.1433
_refine_ls_wR_factor_ref 0.1604
_reflns_Friedel_coverage 0.000
_reflns_number_gt 3170
_reflns_number_total 4727
_reflns_threshold_expression 'I > 2\s(I)'
_cod_data_source_file cs7b04026_si_002.cif
_cod_data_source_block Chevron34
_cod_depositor_comments
;
The following automatic conversions were performed:

'_diffrn_radiation_probe' value 'X-ray' changed to 'x-ray' according
to
/home/data/users/saulius/crontab/automatic-downloads/rss-feeds/ACS/lib/dictionaries/cif_core.dic
dictionary named 'cif_core.dic' version 2.4.2 from 2011-04-26.

'_exptl_crystal_colour_primary' value 'Blue' changed to 'blue'
according to
/home/data/users/saulius/crontab/automatic-downloads/rss-feeds/ACS/lib/dictionaries/cif_core.dic
dictionary named 'cif_core.dic' version 2.4.2 from 2011-04-26.

Automatic conversion script
Id: cif_fix_values 4973 2017-02-22 13:04:09Z antanas 

 Adding full bibliography for 4514356.cif.
;
_cod_database_code 4514356
_shelx_shelxl_version_number 2016/6
_shelx_space_group_comment
;
The symmetry employed for this shelxl refinement is uniquely defined
by the following loop, which should always be used as a source of
symmetry information in preference to the above space-group names.
They are only intended as comments.
;
_shelx_estimated_absorpt_t_max 0.725
_shelx_estimated_absorpt_t_min 0.265
_olex2_refinement_description
;
1. Fixed Uiso
 At 1.2 times of:
  All C(H) groups, All C(H,H) groups, All N(H) groups
 At 1.5 times of:
  All C(H,H,H) groups
2.a Ternary CH refined with riding coordinates:
 C5(H5), C8(H8)
2.b Secondary CH2 refined with riding coordinates:
 C1(H1A,H1B), C2(H2A,H2B), C3(H3A,H3B), C11(H11A,H11B), C12(H12A,H12B),
 C13(H13A,H13B), C14(H14A,H14B), C15(H15A,H15B), C16(H16A,H16B), C17(H17A,H17B),
  C18(H18A,H18B)
2.c Aromatic/amide H refined with riding coordinates:
 N2(H2)
2.d Idealised Me refined as rotating group:
 C6(H6A,H6B,H6C), C7(H7A,H7B,H7C), C9(H9A,H9B,H9C), C10(H10A,H10B,H10C)
;
_olex2_submission_special_instructions 'No special instructions were received'

loop_
_space_group_symop_operation_xyz
'x, y, z'
'-x, y+1/2, -z+1/2'
'-x, -y, -z'
'x, -y-1/2, z-1/2'

loop_
_atom_site_label
_atom_site_type_symbol
_atom_site_fract_x
_atom_site_fract_y
_atom_site_fract_z
_atom_site_U_iso_or_equiv
_atom_site_adp_type
_atom_site_occupancy
_atom_site_site_symmetry_order
_atom_site_calc_flag
_atom_site_refinement_flags_posn
Cr1 Cr 0.74762(7) 0.67571(5) 0.74255(6) 0.0300(2) Uani 1 1 d .
Cl1 Cl 0.59269(12) 0.62639(7) 0.81894(9) 0.0383(3) Uani 1 1 d .
Cl2 Cl 0.78013(13) 0.56347(7) 0.68389(10) 0.0420(3) Uani 1 1 d .
Cl3 Cl 0.95076(12) 0.66490(7) 0.88376(9) 0.0403(3) Uani 1 1 d .
Cl4 Cl 0.69962(11) 0.78696(7) 0.78533(9) 0.0352(3) Uani 1 1 d .
P1 P 0.88231(11) 0.72227(7) 0.64095(9) 0.0296(3) Uani 1 1 d .
O1 O 0.4377(4) 0.4794(2) 0.6857(3) 0.0509(10) Uani 1 1 d .
O2 O 0.7152(4) 0.4469(2) 0.8544(3) 0.0494(10) Uani 1 1 d .
N1 N 0.5884(4) 0.6896(2) 0.6059(3) 0.0359(10) Uani 1 1 d .
N2 N 0.7475(4) 0.7186(2) 0.5270(3) 0.0330(9) Uani 1 1 d .
H2 H 0.764139 0.723738 0.470813 0.040 Uiso 1 1 calc R
C1 C 0.4341(5) 0.6851(4) 0.5849(4) 0.0508(16) Uani 1 1 d .
H1A H 0.400912 0.724507 0.615457 0.061 Uiso 1 1 calc R
H1B H 0.409654 0.641236 0.611221 0.061 Uiso 1 1 calc R
C2 C 0.3669(5) 0.6875(4) 0.4698(4) 0.0488(15) Uani 1 1 d .
H2A H 0.336810 0.640661 0.442236 0.059 Uiso 1 1 calc R
H2B H 0.282755 0.718549 0.448415 0.059 Uiso 1 1 calc R
C3 C 0.4833(5) 0.7154(4) 0.4346(4) 0.0471(15) Uani 1 1 d .
H3A H 0.491025 0.687669 0.378232 0.057 Uiso 1 1 calc R
H3B H 0.466307 0.764527 0.413903 0.057 Uiso 1 1 calc R
C4 C 0.6142(5) 0.7074(3) 0.5271(4) 0.0332(11) Uani 1 1 d .
C5 C 0.9496(5) 0.8121(3) 0.6480(4) 0.0348(11) Uani 1 1 d .
H5 H 1.013597 0.814213 0.607667 0.042 Uiso 1 1 calc R
C6 C 0.8286(5) 0.8640(3) 0.6026(4) 0.0420(13) Uani 1 1 d .
H6A H 0.783976 0.855253 0.530564 0.063 Uiso 1 1 calc GR
H6B H 0.867089 0.911235 0.613267 0.063 Uiso 1 1 calc GR
H6C H 0.757314 0.858782 0.634731 0.063 Uiso 1 1 calc GR
C7 C 1.0391(6) 0.8314(3) 0.7560(4) 0.0456(13) Uani 1 1 d .
H7A H 0.979297 0.829510 0.797597 0.068 Uiso 1 1 calc GR
H7B H 1.076905 0.878456 0.757657 0.068 Uiso 1 1 calc GR
H7C H 1.118447 0.798669 0.781998 0.068 Uiso 1 1 calc GR
C8 C 1.0226(5) 0.6670(3) 0.6260(4) 0.0374(12) Uani 1 1 d .
H8 H 0.988725 0.618053 0.624221 0.045 Uiso 1 1 calc R
C9 C 1.0474(6) 0.6790(3) 0.5282(4) 0.0475(14) Uani 1 1 d .
H9A H 0.956453 0.675716 0.472238 0.071 Uiso 1 1 calc GR
H9B H 1.113441 0.643871 0.520325 0.071 Uiso 1 1 calc GR
H9C H 1.088452 0.725216 0.528849 0.071 Uiso 1 1 calc GR
C10 C 1.1626(5) 0.6721(3) 0.7156(4) 0.0460(14) Uani 1 1 d .
H10A H 1.206160 0.717534 0.715486 0.069 Uiso 1 1 calc GR
H10B H 1.228008 0.635594 0.710787 0.069 Uiso 1 1 calc GR
H10C H 1.142988 0.666323 0.777837 0.069 Uiso 1 1 calc GR
C11 C 0.3609(7) 0.4717(5) 0.5814(5) 0.069(2) Uani 1 1 d .
H11A H 0.370485 0.423809 0.559676 0.082 Uiso 1 1 calc R
H11B H 0.397885 0.504173 0.542491 0.082 Uiso 1 1 calc R
C12 C 0.2116(7) 0.4872(6) 0.5657(6) 0.084(3) Uani 1 1 d .
H12A H 0.189443 0.535786 0.543391 0.101 Uiso 1 1 calc R
H12B H 0.148158 0.456283 0.513597 0.101 Uiso 1 1 calc R
C13 C 0.1896(6) 0.4764(4) 0.6605(5) 0.0604(18) Uani 1 1 d .
H13A H 0.147297 0.430200 0.662212 0.073 Uiso 1 1 calc R
H13B H 0.126010 0.512407 0.671196 0.073 Uiso 1 1 calc R
C14 C 0.3376(5) 0.4814(4) 0.7388(5) 0.0519(16) Uani 1 1 d .
H14A H 0.348134 0.525283 0.776867 0.062 Uiso 1 1 calc R
H14B H 0.355123 0.442202 0.786379 0.062 Uiso 1 1 calc R
C15 C 0.6645(6) 0.3808(3) 0.8753(5) 0.0525(16) Uani 1 1 d .
H15A H 0.731236 0.343276 0.874045 0.063 Uiso 1 1 calc R
H15B H 0.569196 0.370259 0.825543 0.063 Uiso 1 1 calc R
C16 C 0.6568(7) 0.3886(4) 0.9809(5) 0.0638(19) Uani 1 1 d .
H16A H 0.556502 0.391640 0.977616 0.077 Uiso 1 1 calc R
H16B H 0.703467 0.348970 1.024017 0.077 Uiso 1 1 calc R
C17 C 0.7365(7) 0.4561(4) 1.0204(6) 0.0645(18) Uani 1 1 d .
H17A H 0.669277 0.493669 1.020503 0.077 Uiso 1 1 calc R
H17B H 0.805679 0.449941 1.089197 0.077 Uiso 1 1 calc R
C18 C 0.8117(6) 0.4718(3) 0.9485(5) 0.0543(16) Uani 1 1 d .
H18A H 0.828378 0.522186 0.945629 0.065 Uiso 1 1 calc R
H18B H 0.904329 0.447256 0.967795 0.065 Uiso 1 1 calc R
Li1 Li 0.6271(9) 0.5168(5) 0.7575(8) 0.042(2) Uani 1 1 d .

loop_
_atom_site_aniso_label
_atom_site_aniso_U_11
_atom_site_aniso_U_22
_atom_site_aniso_U_33
_atom_site_aniso_U_23
_atom_site_aniso_U_13
_atom_site_aniso_U_12
Cr1 0.0214(3) 0.0405(5) 0.0278(4) 0.0008(3) 0.0083(3) -0.0001(3)
Cl1 0.0310(5) 0.0487(8) 0.0372(6) 0.0015(5) 0.0144(5) -0.0044(5)
Cl2 0.0406(6) 0.0413(7) 0.0490(8) -0.0022(6) 0.0218(6) -0.0026(5)
Cl3 0.0290(5) 0.0522(8) 0.0341(6) 0.0060(5) 0.0042(5) 0.0018(5)
Cl4 0.0296(5) 0.0433(7) 0.0334(6) 0.0003(5) 0.0118(4) 0.0031(5)
P1 0.0188(5) 0.0412(7) 0.0277(6) 0.0020(5) 0.0069(4) 0.0013(5)
O1 0.0326(18) 0.065(3) 0.050(2) -0.004(2) 0.0076(17) -0.0104(18)
O2 0.0381(18) 0.044(2) 0.054(2) 0.0030(19) 0.0022(17) -0.0075(17)
N1 0.0232(18) 0.052(3) 0.032(2) -0.001(2) 0.0095(16) 0.0000(18)
N2 0.0187(16) 0.047(3) 0.033(2) -0.0026(19) 0.0080(15) -0.0008(16)
C1 0.027(2) 0.086(5) 0.040(3) 0.005(3) 0.014(2) -0.002(3)
C2 0.023(2) 0.083(5) 0.040(3) 0.003(3) 0.011(2) -0.007(2)
C3 0.025(2) 0.075(4) 0.036(3) 0.003(3) 0.004(2) -0.006(2)
C4 0.026(2) 0.044(3) 0.029(3) -0.006(2) 0.0085(19) 0.000(2)
C5 0.029(2) 0.039(3) 0.037(3) 0.004(2) 0.013(2) 0.000(2)
C6 0.039(3) 0.047(3) 0.041(3) 0.006(3) 0.016(2) 0.004(2)
C7 0.039(3) 0.048(3) 0.041(3) -0.011(3) 0.004(2) -0.001(2)
C8 0.024(2) 0.043(3) 0.046(3) 0.001(2) 0.012(2) 0.002(2)
C9 0.034(3) 0.057(4) 0.053(3) 0.005(3) 0.018(2) 0.007(2)
C10 0.025(2) 0.059(4) 0.052(3) 0.003(3) 0.010(2) 0.012(2)
C11 0.051(3) 0.104(6) 0.044(4) -0.021(4) 0.008(3) 0.006(4)
C12 0.044(3) 0.142(9) 0.052(4) 0.007(5) -0.001(3) 0.007(4)
C13 0.037(3) 0.058(4) 0.081(5) -0.001(4) 0.013(3) 0.002(3)
C14 0.032(3) 0.063(4) 0.058(4) 0.009(3) 0.012(3) -0.004(3)
C15 0.035(3) 0.040(3) 0.074(4) 0.001(3) 0.008(3) -0.003(2)
C16 0.044(3) 0.081(5) 0.061(4) 0.017(4) 0.011(3) -0.009(3)
C17 0.056(4) 0.071(5) 0.065(4) -0.006(4) 0.020(3) -0.002(3)
C18 0.041(3) 0.046(4) 0.059(4) 0.005(3) -0.003(3) -0.004(3)
Li1 0.038(4) 0.038(5) 0.051(6) 0.005(4) 0.016(4) 0.001(4)

loop_
_atom_type_symbol
_atom_type_description
_atom_type_scat_dispersion_real
_atom_type_scat_dispersion_imag
_atom_type_scat_source
C C 0.0181 0.0091 'International Tables Vol C Tables 4.2.6.8 and 6.1.1.4'
H H 0.0000 0.0000 'International Tables Vol C Tables 4.2.6.8 and 6.1.1.4'
Cl Cl 0.3639 0.7018 'International Tables Vol C Tables 4.2.6.8 and 6.1.1.4'
Cr Cr -0.1635 2.4439 'International Tables Vol C Tables 4.2.6.8 and 6.1.1.4'
Li Li 0.0008 0.0003 'International Tables Vol C Tables 4.2.6.8 and 6.1.1.4'
N N 0.0311 0.0180 'International Tables Vol C Tables 4.2.6.8 and 6.1.1.4'
O O 0.0492 0.0322 'International Tables Vol C Tables 4.2.6.8 and 6.1.1.4'
P P 0.2955 0.4335 'International Tables Vol C Tables 4.2.6.8 and 6.1.1.4'

loop_
_geom_angle_atom_site_label_1
_geom_angle_atom_site_label_2
_geom_angle_atom_site_label_3
_geom_angle
Cl1 Cr1 Cl2 89.36(5)
Cl1 Cr1 P1 171.99(5)
Cl2 Cr1 P1 87.40(5)
Cl3 Cr1 Cl1 94.60(5)
Cl3 Cr1 Cl2 92.13(5)
Cl3 Cr1 Cl4 93.10(5)
Cl3 Cr1 P1 92.83(5)
Cl4 Cr1 Cl1 91.20(5)
Cl4 Cr1 Cl2 174.68(6)
Cl4 Cr1 P1 91.37(5)
N1 Cr1 Cl1 94.20(12)
N1 Cr1 Cl2 86.65(14)
N1 Cr1 Cl3 171.10(13)
N1 Cr1 Cl4 88.03(13)
N1 Cr1 P1 78.30(12)
Li1 Cl1 Cr1 89.1(2)
Li1 Cl2 Cr1 90.1(2)
N2 P1 Cr1 97.52(15)
N2 P1 C5 104.0(2)
N2 P1 C8 104.3(2)
C5 P1 Cr1 124.95(18)
C8 P1 Cr1 117.04(19)
C8 P1 C5 105.8(2)
C11 O1 C14 109.3(4)
C11 O1 Li1 131.1(5)
C14 O1 Li1 115.9(5)
C15 O2 Li1 131.8(4)
C18 O2 C15 105.9(5)
C18 O2 Li1 115.4(5)
C1 N1 Cr1 126.5(3)
C4 N1 Cr1 122.5(3)
C4 N1 C1 111.0(4)
P1 N2 H2 121.4
C4 N2 P1 117.1(4)
C4 N2 H2 121.4
N1 C1 H1A 110.9
N1 C1 H1B 110.9
N1 C1 C2 104.4(4)
H1A C1 H1B 108.9
C2 C1 H1A 110.9
C2 C1 H1B 110.9
C1 C2 H2A 110.7
C1 C2 H2B 110.7
H2A C2 H2B 108.8
C3 C2 C1 105.3(4)
C3 C2 H2A 110.7
C3 C2 H2B 110.7
C2 C3 H3A 111.4
C2 C3 H3B 111.4
H3A C3 H3B 109.3
C4 C3 C2 101.9(4)
C4 C3 H3A 111.4
C4 C3 H3B 111.4
N1 C4 N2 123.0(4)
N1 C4 C3 114.5(4)
N2 C4 C3 122.5(5)
P1 C5 H5 107.6
C6 C5 P1 111.8(3)
C6 C5 H5 107.6
C6 C5 C7 111.3(5)
C7 C5 P1 110.8(4)
C7 C5 H5 107.6
C5 C6 H6A 109.5
C5 C6 H6B 109.5
C5 C6 H6C 109.5
H6A C6 H6B 109.5
H6A C6 H6C 109.5
H6B C6 H6C 109.5
C5 C7 H7A 109.5
C5 C7 H7B 109.5
C5 C7 H7C 109.5
H7A C7 H7B 109.5
H7A C7 H7C 109.5
H7B C7 H7C 109.5
P1 C8 H8 106.5
C9 C8 P1 113.4(4)
C9 C8 H8 106.5
C9 C8 C10 111.1(4)
C10 C8 P1 112.3(4)
C10 C8 H8 106.5
C8 C9 H9A 109.5
C8 C9 H9B 109.5
C8 C9 H9C 109.5
H9A C9 H9B 109.5
H9A C9 H9C 109.5
H9B C9 H9C 109.5
C8 C10 H10A 109.5
C8 C10 H10B 109.5
C8 C10 H10C 109.5
H10A C10 H10B 109.5
H10A C10 H10C 109.5
H10B C10 H10C 109.5
O1 C11 H11A 110.4
O1 C11 H11B 110.4
O1 C11 C12 106.6(6)
H11A C11 H11B 108.6
C12 C11 H11A 110.4
C12 C11 H11B 110.4
C11 C12 H12A 110.1
C11 C12 H12B 110.1
H12A C12 H12B 108.4
C13 C12 C11 107.9(6)
C13 C12 H12A 110.1
C13 C12 H12B 110.1
C12 C13 H13A 110.9
C12 C13 H13B 110.9
C12 C13 C14 104.3(5)
H13A C13 H13B 108.9
C14 C13 H13A 110.9
C14 C13 H13B 110.9
O1 C14 C13 106.8(5)
O1 C14 H14A 110.4
O1 C14 H14B 110.4
C13 C14 H14A 110.4
C13 C14 H14B 110.4
H14A C14 H14B 108.6
O2 C15 H15A 110.8
O2 C15 H15B 110.8
O2 C15 C16 104.9(5)
H15A C15 H15B 108.8
C16 C15 H15A 110.8
C16 C15 H15B 110.8
C15 C16 H16A 110.9
C15 C16 H16B 110.9
H16A C16 H16B 108.9
C17 C16 C15 104.1(6)
C17 C16 H16A 110.9
C17 C16 H16B 110.9
C16 C17 H17A 110.9
C16 C17 H17B 110.9
H17A C17 H17B 109.0
C18 C17 C16 104.0(6)
C18 C17 H17A 110.9
C18 C17 H17B 110.9
O2 C18 C17 103.7(5)
O2 C18 H18A 111.0
O2 C18 H18B 111.0
C17 C18 H18A 111.0
C17 C18 H18B 111.0
H18A C18 H18B 109.0
Cl2 Li1 Cl1 91.5(3)
O1 Li1 Cl1 106.5(4)
O1 Li1 Cl2 125.5(5)
O2 Li1 Cl1 117.0(5)
O2 Li1 Cl2 113.0(4)
O2 Li1 O1 103.7(5)

loop_
_geom_bond_atom_site_label_1
_geom_bond_atom_site_label_2
_geom_bond_distance
Cr1 Cl1 2.3838(14)
Cr1 Cl2 2.3841(16)
Cr1 Cl3 2.3154(13)
Cr1 Cl4 2.3269(15)
Cr1 P1 2.4689(14)
Cr1 N1 2.057(4)
Cl1 Li1 2.360(10)
Cl2 Li1 2.321(9)
P1 N2 1.711(4)
P1 C5 1.849(5)
P1 C8 1.835(5)
O1 C11 1.423(7)
O1 C14 1.453(7)
O1 Li1 1.949(10)
O2 C15 1.441(7)
O2 C18 1.433(7)
O2 Li1 1.910(10)
N1 C1 1.469(6)
N1 C4 1.284(7)
N2 H2 0.8800
N2 C4 1.352(6)
C1 H1A 0.9900
C1 H1B 0.9900
C1 C2 1.541(8)
C2 H2A 0.9900
C2 H2B 0.9900
C2 C3 1.520(7)
C3 H3A 0.9900
C3 H3B 0.9900
C3 C4 1.506(6)
C5 H5 1.0000
C5 C6 1.529(7)
C5 C7 1.533(7)
C6 H6A 0.9800
C6 H6B 0.9800
C6 H6C 0.9800
C7 H7A 0.9800
C7 H7B 0.9800
C7 H7C 0.9800
C8 H8 1.0000
C8 C9 1.518(8)
C8 C10 1.533(7)
C9 H9A 0.9800
C9 H9B 0.9800
C9 H9C 0.9800
C10 H10A 0.9800
C10 H10B 0.9800
C10 H10C 0.9800
C11 H11A 0.9900
C11 H11B 0.9900
C11 C12 1.462(9)
C12 H12A 0.9900
C12 H12B 0.9900
C12 C13 1.459(10)
C13 H13A 0.9900
C13 H13B 0.9900
C13 C14 1.514(8)
C14 H14A 0.9900
C14 H14B 0.9900
C15 H15A 0.9900
C15 H15B 0.9900
C15 C16 1.542(10)
C16 H16A 0.9900
C16 H16B 0.9900
C16 C17 1.527(10)
C17 H17A 0.9900
C17 H17B 0.9900
C17 C18 1.501(10)
C18 H18A 0.9900
C18 H18B 0.9900
